data_4024260
loop_
_publ_author_name
'Katharine Geramita'
'Jennifer McBee'
'T. Don Tilley'

_publ_section_title
;
2,7-Substituted Hexafluoroheterofluorenes as Potential Building Blocks for
Electron Transporting Materials
;
_journal_name_full 'Journal of Organic Chemistry'
_journal_page_first 820
_journal_page_last 829
_journal_paper_doi 10.1021/jo802171t
_journal_volume 74
_journal_year 2009
_chemical_formula_moiety 'C24 H10 F8 Ge'
_chemical_formula_sum 'C24 H10 F8 Ge'
_chemical_formula_weight 522.91
_chemical_name_systematic
; 
 ? 
;
_space_group_IT_number 15
_symmetry_cell_setting monoclinic
_symmetry_space_group_name_Hall '-I 2ya'
_symmetry_space_group_name_H-M 'I 1 2/a 1'
_atom_sites_solution_hydrogens geom
_atom_sites_solution_primary direct
_atom_sites_solution_secondary difmap
_audit_creation_method SHELXL-97
_cell_angle_alpha 90.00
_cell_angle_beta 101.146(10)
_cell_angle_gamma 90.00
_cell_formula_units_Z 8
_cell_length_a 22.677(7)
_cell_length_b 8.009(2)
_cell_length_c 22.944(7)
_cell_measurement_reflns_used 1015
_cell_measurement_temperature 173(2)
_cell_measurement_theta_max 18.26
_cell_measurement_theta_min 2.31
_cell_volume 4089(2)
_computing_cell_refinement 'Saint v7.06, Bruker 2004'
_computing_data_collection 'Apex2-v1.0.27, Bruker 2004'
_computing_data_reduction 'Saint v7.06, Bruker 2004'
_computing_structure_refinement 'SHELXL-97 (Sheldrick, 1997)'
_computing_structure_solution 'SHELXS-97 (Sheldrick, 1990)'
_diffrn_ambient_temperature 173(2)
_diffrn_measured_fraction_theta_full 0.989
_diffrn_measured_fraction_theta_max 0.989
_diffrn_measurement_device_type 'Bruker Platinum 200'
_diffrn_radiation_monochromator graphite
_diffrn_radiation_source 'fine-focus sealed tube'
_diffrn_radiation_type MoK\a
_diffrn_radiation_wavelength 0.71073
_diffrn_reflns_av_R_equivalents 0.0409
_diffrn_reflns_av_sigmaI/netI 0.0619
_diffrn_reflns_limit_h_max 24
_diffrn_reflns_limit_h_min -8
_diffrn_reflns_limit_k_max 8
_diffrn_reflns_limit_k_min -8
_diffrn_reflns_limit_l_max 23
_diffrn_reflns_limit_l_min -23
_diffrn_reflns_number 7399
_diffrn_reflns_theta_full 22.10
_diffrn_reflns_theta_max 22.10
_diffrn_reflns_theta_min 1.81
_diffrn_standards_decay_% 0
_diffrn_standards_interval_count 0
_diffrn_standards_interval_time 0
_diffrn_standards_number 0
_exptl_absorpt_coefficient_mu 1.580
_exptl_absorpt_correction_T_max .901
_exptl_absorpt_correction_T_min .853
_exptl_absorpt_correction_type multi-scan
_exptl_absorpt_process_details 'sadabs, 2004'
_exptl_crystal_colour colorless
_exptl_crystal_density_diffrn 1.699
_exptl_crystal_density_method 'not measured'
_exptl_crystal_description block
_exptl_crystal_F_000 2064
_exptl_crystal_size_max .1
_exptl_crystal_size_mid .1
_exptl_crystal_size_min .07
_refine_diff_density_max 0.303
_refine_diff_density_min -0.249
_refine_diff_density_rms 0.051
_refine_ls_extinction_method none
_refine_ls_goodness_of_fit_ref 1.033
_refine_ls_hydrogen_treatment constr
_refine_ls_matrix_type full
_refine_ls_number_parameters 293
_refine_ls_number_reflns 2516
_refine_ls_number_restraints 0
_refine_ls_restrained_S_all 1.033
_refine_ls_R_factor_all 0.0571
_refine_ls_R_factor_gt 0.0356
_refine_ls_shift/su_max 0.016
_refine_ls_shift/su_mean 0.001
_refine_ls_structure_factor_coef Fsqd
_refine_ls_weighting_details 'calc w=1/[\s^2^(Fo^2^)+(0.0154P)^2^+3.8716P] where P=(Fo^2^+2Fc^2^)/3'
_refine_ls_weighting_scheme calc
_refine_ls_wR_factor_gt 0.0756
_refine_ls_wR_factor_ref 0.0820
_reflns_number_gt 1891
_reflns_number_total 2516
_reflns_threshold_expression >2sigma(I)
_cod_data_source_file jo802171t_si_001.cif
_cod_data_source_block kath13ts
_cod_depositor_comments
;
The following automatic conversions were performed:
'_symmetry_cell_setting' value 'Monoclinic' changed to 'monoclinic'
according to '/home/saulius/struct/CIF-dictionaries/cif_core.dic'
dictionary named 'cif_core.dic' version 2.4.1 from 2010-06-29.

Automatic conversion script
Id: cif_fix_enum 1527 2010-12-29 10:47:43Z saulius 
;
_cod_original_sg_symbol_H-M 'I 2/a'
_cod_database_code 4024260

loop_
_symmetry_equiv_pos_as_xyz
'x, y, z'
'-x+1/2, y, -z'
'x+1/2, y+1/2, z+1/2'
'-x+1, y+1/2, -z+1/2'
'-x, -y, -z'
'x-1/2, -y, z'
'-x+1/2, -y+1/2, -z+1/2'
'x, -y+1/2, z+1/2'

loop_
_atom_site_label
_atom_site_type_symbol
_atom_site_fract_x
_atom_site_fract_y
_atom_site_fract_z
_atom_site_U_iso_or_equiv
_atom_site_adp_type
_atom_site_occupancy
_atom_site_symmetry_multiplicity
_atom_site_calc_flag
_atom_site_refinement_flags
_atom_site_disorder_assembly
_atom_site_disorder_group
Ge1 Ge 0.145647(19) 0.34517(6) 0.111790(19) 0.04569(19) Uani 1 1 d . . .
F8 F 0.05429(11) 0.5569(3) 0.17691(11) 0.0677(7) Uani 1 1 d . . .
F7 F 0.08149(12) 0.7254(4) 0.28082(13) 0.0862(9) Uani 1 1 d . . .
F1 F 0.23810(12) 0.1142(4) 0.05599(13) 0.0882(9) Uani 1 1 d . . .
F5 F 0.28147(12) 0.5694(3) 0.30395(11) 0.0715(8) Uani 1 1 d . . .
C23 C 0.1250(2) 0.6452(6) 0.2595(2) 0.0584(13) Uani 1 1 d . . .
F6 F 0.19617(13) 0.7251(4) 0.34215(12) 0.0844(9) Uani 1 1 d . . .
C22 C 0.1825(2) 0.6451(6) 0.2901(2) 0.0585(12) Uani 1 1 d . . .
C21 C 0.15530(18) 0.4789(5) 0.18370(18) 0.0442(11) Uani 1 1 d . . .
F4 F 0.35187(11) 0.4659(4) 0.24539(13) 0.0878(9) Uani 1 1 d . . .
C20 C 0.1122(2) 0.5596(5) 0.2062(2) 0.0506(12) Uani 1 1 d . . .
F2 F 0.35891(12) 0.0998(4) 0.09049(14) 0.0983(10) Uani 1 1 d . . .
C19 C 0.2272(2) 0.5638(6) 0.2685(2) 0.0509(12) Uani 1 1 d . . .
C18 C 0.21525(17) 0.4810(5) 0.21461(18) 0.0416(10) Uani 1 1 d . . .
C17 C 0.13114(18) 0.4771(5) 0.04021(18) 0.0471(11) Uani 1 1 d . . .
C16 C 0.1104(3) 0.6708(8) -0.0623(2) 0.0821(17) Uani 1 1 d . . .
H16A H 0.1035 0.7346 -0.0968 0.099 Uiso 1 1 calc R . .
F3 F 0.41313(11) 0.2789(4) 0.18538(15) 0.0972(10) Uani 1 1 d . . .
C15 C 0.1606(2) 0.6974(8) -0.0197(3) 0.098(2) Uani 1 1 d . . .
H15A H 0.1877 0.7804 -0.0249 0.118 Uiso 1 1 calc R . .
C14 C 0.3261(2) 0.1942(6) 0.1206(2) 0.0642(14) Uani 1 1 d . . .
C13 C 0.0807(2) 0.4543(6) -0.0031(2) 0.0608(13) Uani 1 1 d . . .
H13A H 0.0529 0.3728 0.0020 0.073 Uiso 1 1 calc R . .
C12 C 0.25804(17) 0.3862(5) 0.18501(19) 0.0440(11) Uani 1 1 d . . .
C11 C 0.23105(18) 0.2966(5) 0.13431(19) 0.0458(11) Uani 1 1 d . . .
C10 C 0.3535(2) 0.2836(6) 0.1685(3) 0.0628(13) Uani 1 1 d . . .
C9 C 0.0901(2) 0.0375(6) 0.0659(2) 0.0728(15) Uani 1 1 d . . .
H9A H 0.1158 0.0454 0.0390 0.087 Uiso 1 1 calc R . .
C8 C 0.0705(2) 0.5504(7) -0.0539(2) 0.0752(15) Uani 1 1 d . . .
H8A H 0.0361 0.5328 -0.0827 0.090 Uiso 1 1 calc R . .
C7 C 0.1709(2) 0.6009(7) 0.0310(2) 0.0811(17) Uani 1 1 d . . .
H7A H 0.2053 0.6195 0.0597 0.097 Uiso 1 1 calc R . .
C6 C 0.0511(2) -0.0969(7) 0.0624(3) 0.0874(18) Uani 1 1 d . . .
H6A H 0.0504 -0.1779 0.0332 0.105 Uiso 1 1 calc R . .
C5 C 0.0138(2) 0.0094(7) 0.1440(2) 0.0741(15) Uani 1 1 d . . .
H5A H -0.0123 0.0004 0.1705 0.089 Uiso 1 1 calc R . .
C3 C 0.32068(19) 0.3787(6) 0.2004(2) 0.0563(13) Uani 1 1 d . . .
C2 C 0.2650(2) 0.2027(6) 0.1038(2) 0.0579(12) Uani 1 1 d . . .
C4 C 0.0140(2) -0.1086(7) 0.1022(3) 0.0773(16) Uani 1 1 d . . .
H4A H -0.0118 -0.1996 0.1005 0.093 Uiso 1 1 calc R . .
C24 C 0.05259(19) 0.1440(6) 0.1475(2) 0.0602(12) Uani 1 1 d . . .
H24A H 0.0524 0.2248 0.1766 0.072 Uiso 1 1 calc R . .
C1 C 0.09150(17) 0.1595(6) 0.10834(19) 0.0476(11) Uani 1 1 d . . .

loop_
_atom_site_aniso_label
_atom_site_aniso_U_11
_atom_site_aniso_U_22
_atom_site_aniso_U_33
_atom_site_aniso_U_23
_atom_site_aniso_U_13
_atom_site_aniso_U_12
Ge1 0.0455(3) 0.0497(3) 0.0407(3) 0.0008(2) 0.0056(2) -0.0027(2)
F8 0.0514(16) 0.0763(19) 0.0749(19) -0.0033(15) 0.0107(14) 0.0083(13)
F7 0.092(2) 0.087(2) 0.090(2) -0.0168(17) 0.0451(18) 0.0018(17)
F1 0.0805(19) 0.113(3) 0.073(2) -0.0398(18) 0.0206(17) 0.0002(16)
F5 0.0743(18) 0.082(2) 0.0515(17) -0.0055(14) -0.0045(15) -0.0197(14)
C23 0.070(3) 0.051(3) 0.062(4) -0.003(3) 0.034(3) 0.001(3)
F6 0.114(2) 0.089(2) 0.0544(19) -0.0265(16) 0.0261(17) -0.0204(17)
C22 0.083(4) 0.054(3) 0.042(3) -0.006(3) 0.021(3) -0.018(3)
C21 0.049(3) 0.040(3) 0.045(3) 0.004(2) 0.012(2) 0.000(2)
F4 0.0555(17) 0.102(2) 0.097(2) -0.0273(19) -0.0091(16) -0.0030(15)
C20 0.053(3) 0.044(3) 0.055(3) 0.007(3) 0.009(3) -0.001(2)
F2 0.0763(19) 0.110(3) 0.116(3) -0.021(2) 0.0376(19) 0.0180(17)
C19 0.058(3) 0.049(3) 0.044(3) 0.007(2) 0.006(3) -0.015(2)
C18 0.049(3) 0.036(3) 0.039(3) 0.008(2) 0.006(2) -0.0051(19)
C17 0.045(3) 0.052(3) 0.043(3) 0.004(2) 0.007(2) -0.003(2)
C16 0.083(4) 0.108(5) 0.058(4) 0.033(3) 0.020(3) 0.013(4)
F3 0.0444(17) 0.116(3) 0.127(3) -0.003(2) 0.0059(16) 0.0154(15)
C15 0.070(4) 0.125(5) 0.101(5) 0.060(4) 0.018(4) -0.010(3)
C14 0.054(3) 0.065(4) 0.078(4) -0.001(3) 0.024(3) 0.015(3)
C13 0.071(3) 0.052(3) 0.054(3) 0.002(3) -0.002(3) -0.011(2)
C12 0.048(3) 0.038(3) 0.046(3) 0.012(2) 0.008(2) -0.0022(19)
C11 0.050(3) 0.050(3) 0.040(3) 0.005(2) 0.012(2) -0.001(2)
C10 0.048(3) 0.060(3) 0.080(4) 0.005(3) 0.009(3) 0.006(2)
C9 0.085(4) 0.066(4) 0.076(4) -0.021(3) 0.036(3) -0.017(3)
C8 0.087(4) 0.074(4) 0.052(3) 0.009(3) -0.017(3) -0.001(3)
C7 0.055(3) 0.111(5) 0.072(4) 0.035(3) -0.003(3) -0.018(3)
C6 0.092(4) 0.068(4) 0.107(5) -0.034(3) 0.030(4) -0.019(3)
C5 0.065(3) 0.070(4) 0.092(4) 0.000(3) 0.028(3) -0.015(3)
C3 0.048(3) 0.052(3) 0.063(3) 0.004(3) -0.004(3) -0.005(2)
C2 0.060(3) 0.063(3) 0.050(3) -0.004(3) 0.010(3) -0.004(2)
C4 0.065(3) 0.055(4) 0.109(5) -0.004(3) 0.009(3) -0.012(3)
C24 0.062(3) 0.058(3) 0.062(3) -0.009(3) 0.014(3) -0.008(3)
C1 0.044(2) 0.052(3) 0.043(3) 0.004(2) -0.001(2) -0.003(2)

loop_
_atom_type_symbol
_atom_type_description
_atom_type_scat_dispersion_real
_atom_type_scat_dispersion_imag
_atom_type_scat_source
C C 0.0033 0.0016 'International Tables Vol C Tables 4.2.6.8 and 6.1.1.4'
H H 0.0000 0.0000 'International Tables Vol C Tables 4.2.6.8 and 6.1.1.4'
F F 0.0171 0.0103 'International Tables Vol C Tables 4.2.6.8 and 6.1.1.4'
Ge Ge 0.1547 1.8001 'International Tables Vol C Tables 4.2.6.8 and 6.1.1.4'

loop_
_geom_angle_atom_site_label_1
_geom_angle_atom_site_label_2
_geom_angle_atom_site_label_3
_geom_angle
_geom_angle_site_symmetry_1
_geom_angle_site_symmetry_3
_geom_angle_publ_flag
C1 Ge1 C17 112.77(17) . . ?
C1 Ge1 C21 115.33(18) . . ?
C17 Ge1 C21 113.21(17) . . ?
C1 Ge1 C11 116.88(17) . . ?
C17 Ge1 C11 109.47(17) . . ?
C21 Ge1 C11 86.65(18) . . ?
F7 C23 C22 120.8(4) . . ?
F7 C23 C20 121.0(5) . . ?
C22 C23 C20 118.2(4) . . ?
F6 C22 C23 119.6(5) . . ?
F6 C22 C19 119.3(5) . . ?
C23 C22 C19 121.1(4) . . ?
C20 C21 C18 120.0(4) . . ?
C20 C21 Ge1 128.0(3) . . ?
C18 C21 Ge1 112.0(3) . . ?
F8 C20 C21 120.4(4) . . ?
F8 C20 C23 117.7(4) . . ?
C21 C20 C23 122.0(4) . . ?
F5 C19 C22 114.8(4) . . ?
F5 C19 C18 123.9(4) . . ?
C22 C19 C18 121.3(4) . . ?
C19 C18 C21 117.4(4) . . ?
C19 C18 C12 128.2(4) . . ?
C21 C18 C12 114.4(4) . . ?
C13 C17 C7 117.4(4) . . ?
C13 C17 Ge1 121.6(3) . . ?
C7 C17 Ge1 120.9(3) . . ?
C8 C16 C15 119.6(5) . . ?
C8 C16 H16A 120.2 . . ?
C15 C16 H16A 120.2 . . ?
C16 C15 C7 119.9(5) . . ?
C16 C15 H15A 120.1 . . ?
C7 C15 H15A 120.1 . . ?
F2 C14 C10 120.0(4) . . ?
F2 C14 C2 121.1(5) . . ?
C10 C14 C2 118.9(5) . . ?
C17 C13 C8 121.1(4) . . ?
C17 C13 H13A 119.4 . . ?
C8 C13 H13A 119.4 . . ?
C3 C12 C11 116.6(4) . . ?
C3 C12 C18 128.7(4) . . ?
C11 C12 C18 114.8(4) . . ?
C2 C11 C12 120.6(4) . . ?
C2 C11 Ge1 127.3(3) . . ?
C12 C11 Ge1 111.8(3) . . ?
F3 C10 C14 120.0(5) . . ?
F3 C10 C3 119.1(5) . . ?
C14 C10 C3 120.9(4) . . ?
C1 C9 C6 121.4(5) . . ?
C1 C9 H9A 119.3 . . ?
C6 C9 H9A 119.3 . . ?
C16 C8 C13 120.5(5) . . ?
C16 C8 H8A 119.7 . . ?
C13 C8 H8A 119.7 . . ?
C15 C7 C17 121.4(5) . . ?
C15 C7 H7A 119.3 . . ?
C17 C7 H7A 119.3 . . ?
C4 C6 C9 119.0(5) . . ?
C4 C6 H6A 120.5 . . ?
C9 C6 H6A 120.5 . . ?
C4 C5 C24 120.0(5) . . ?
C4 C5 H5A 120.0 . . ?
C24 C5 H5A 120.0 . . ?
F4 C3 C10 116.3(4) . . ?
F4 C3 C12 122.4(4) . . ?
C10 C3 C12 121.3(4) . . ?
F1 C2 C11 119.8(4) . . ?
F1 C2 C14 118.5(5) . . ?
C11 C2 C14 121.7(4) . . ?
C5 C4 C6 121.1(5) . . ?
C5 C4 H4A 119.5 . . ?
C6 C4 H4A 119.5 . . ?
C1 C24 C5 120.7(5) . . ?
C1 C24 H24A 119.7 . . ?
C5 C24 H24A 119.7 . . ?
C9 C1 C24 117.8(4) . . ?
C9 C1 Ge1 120.4(3) . . ?
C24 C1 Ge1 121.8(3) . . ?

loop_
_geom_bond_atom_site_label_1
_geom_bond_atom_site_label_2
_geom_bond_distance
_geom_bond_site_symmetry_2
_geom_bond_publ_flag
Ge1 C1 1.920(4) . ?
Ge1 C17 1.927(4) . ?
Ge1 C21 1.944(4) . ?
Ge1 C11 1.945(4) . ?
F8 C20 1.354(5) . ?
F7 C23 1.345(5) . ?
F1 C2 1.348(5) . ?
F5 C19 1.339(5) . ?
C23 C22 1.357(6) . ?
C23 C20 1.384(6) . ?
F6 C22 1.338(5) . ?
C22 C19 1.374(6) . ?
C21 C20 1.355(5) . ?
C21 C18 1.407(5) . ?
F4 C3 1.330(5) . ?
F2 C14 1.343(5) . ?
C19 C18 1.382(6) . ?
C18 C12 1.495(5) . ?
C17 C13 1.375(5) . ?
C17 C7 1.383(6) . ?
C16 C8 1.360(7) . ?
C16 C15 1.367(7) . ?
C16 H16A 0.9300 . ?
F3 C10 1.333(5) . ?
C15 C7 1.378(7) . ?
C15 H15A 0.9300 . ?
C14 C10 1.358(7) . ?
C14 C2 1.366(6) . ?
C13 C8 1.378(6) . ?
C13 H13A 0.9300 . ?
C12 C3 1.397(6) . ?
C12 C11 1.403(6) . ?
C11 C2 1.363(6) . ?
C10 C3 1.371(6) . ?
C9 C1 1.375(6) . ?
C9 C6 1.385(6) . ?
C9 H9A 0.9300 . ?
C8 H8A 0.9300 . ?
C7 H7A 0.9300 . ?
C6 C4 1.361(7) . ?
C6 H6A 0.9300 . ?
C5 C4 1.347(6) . ?
C5 C24 1.383(6) . ?
C5 H5A 0.9300 . ?
C4 H4A 0.9300 . ?
C24 C1 1.382(6) . ?
C24 H24A 0.9300 . ?

loop_
_geom_torsion_atom_site_label_1
_geom_torsion_atom_site_label_2
_geom_torsion_atom_site_label_3
_geom_torsion_atom_site_label_4
_geom_torsion
_geom_torsion_site_symmetry_1
_geom_torsion_site_symmetry_2
_geom_torsion_site_symmetry_3
_geom_torsion_site_symmetry_4
_geom_torsion_publ_flag
F7 C23 C22 F6 0.4(7) . . . . ?
C20 C23 C22 F6 -179.2(4) . . . . ?
F7 C23 C22 C19 -179.9(4) . . . . ?
C20 C23 C22 C19 0.6(7) . . . . ?
C1 Ge1 C21 C20 -57.7(4) . . . . ?
C17 Ge1 C21 C20 74.3(4) . . . . ?
C11 Ge1 C21 C20 -176.0(4) . . . . ?
C1 Ge1 C21 C18 119.9(3) . . . . ?
C17 Ge1 C21 C18 -108.1(3) . . . . ?
C11 Ge1 C21 C18 1.7(3) . . . . ?
C18 C21 C20 F8 -179.4(3) . . . . ?
Ge1 C21 C20 F8 -2.0(6) . . . . ?
C18 C21 C20 C23 -0.3(6) . . . . ?
Ge1 C21 C20 C23 177.2(3) . . . . ?
F7 C23 C20 F8 -1.2(6) . . . . ?
C22 C23 C20 F8 178.3(4) . . . . ?
F7 C23 C20 C21 179.6(4) . . . . ?
C22 C23 C20 C21 -0.9(7) . . . . ?
F6 C22 C19 F5 1.8(6) . . . . ?
C23 C22 C19 F5 -178.0(4) . . . . ?
F6 C22 C19 C18 -179.4(4) . . . . ?
C23 C22 C19 C18 0.9(7) . . . . ?
F5 C19 C18 C21 176.8(3) . . . . ?
C22 C19 C18 C21 -2.0(6) . . . . ?
F5 C19 C18 C12 -0.8(6) . . . . ?
C22 C19 C18 C12 -179.6(4) . . . . ?
C20 C21 C18 C19 1.7(6) . . . . ?
Ge1 C21 C18 C19 -176.2(3) . . . . ?
C20 C21 C18 C12 179.7(4) . . . . ?
Ge1 C21 C18 C12 1.8(4) . . . . ?
C1 Ge1 C17 C13 10.7(4) . . . . ?
C21 Ge1 C17 C13 -122.6(4) . . . . ?
C11 Ge1 C17 C13 142.6(4) . . . . ?
C1 Ge1 C17 C7 -170.5(4) . . . . ?
C21 Ge1 C17 C7 56.2(4) . . . . ?
C11 Ge1 C17 C7 -38.6(4) . . . . ?
C8 C16 C15 C7 0.8(9) . . . . ?
C7 C17 C13 C8 0.6(7) . . . . ?
Ge1 C17 C13 C8 179.4(4) . . . . ?
C19 C18 C12 C3 -9.9(7) . . . . ?
C21 C18 C12 C3 172.4(4) . . . . ?
C19 C18 C12 C11 171.7(4) . . . . ?
C21 C18 C12 C11 -6.0(5) . . . . ?
C3 C12 C11 C2 2.5(6) . . . . ?
C18 C12 C11 C2 -178.9(4) . . . . ?
C3 C12 C11 Ge1 -171.5(3) . . . . ?
C18 C12 C11 Ge1 7.1(4) . . . . ?
C1 Ge1 C11 C2 64.8(4) . . . . ?
C17 Ge1 C11 C2 -65.0(4) . . . . ?
C21 Ge1 C11 C2 -178.5(4) . . . . ?
C1 Ge1 C11 C12 -121.7(3) . . . . ?
C17 Ge1 C11 C12 108.5(3) . . . . ?
C21 Ge1 C11 C12 -4.9(3) . . . . ?
F2 C14 C10 F3 0.6(7) . . . . ?
C2 C14 C10 F3 -179.2(4) . . . . ?
F2 C14 C10 C3 -178.9(4) . . . . ?
C2 C14 C10 C3 1.2(8) . . . . ?
C15 C16 C8 C13 -0.6(8) . . . . ?
C17 C13 C8 C16 -0.1(8) . . . . ?
C16 C15 C7 C17 -0.4(9) . . . . ?
C13 C17 C7 C15 -0.3(8) . . . . ?
Ge1 C17 C7 C15 -179.2(4) . . . . ?
C1 C9 C6 C4 -0.6(9) . . . . ?
F3 C10 C3 F4 2.5(7) . . . . ?
C14 C10 C3 F4 -177.9(4) . . . . ?
F3 C10 C3 C12 -179.2(4) . . . . ?
C14 C10 C3 C12 0.4(7) . . . . ?
C11 C12 C3 F4 176.0(4) . . . . ?
C18 C12 C3 F4 -2.4(7) . . . . ?
C11 C12 C3 C10 -2.2(6) . . . . ?
C18 C12 C3 C10 179.4(4) . . . . ?
C12 C11 C2 F1 178.4(4) . . . . ?
Ge1 C11 C2 F1 -8.6(6) . . . . ?
C12 C11 C2 C14 -1.0(7) . . . . ?
Ge1 C11 C2 C14 171.9(4) . . . . ?
F2 C14 C2 F1 -0.2(7) . . . . ?
C10 C14 C2 F1 179.7(4) . . . . ?
F2 C14 C2 C11 179.3(4) . . . . ?
C10 C14 C2 C11 -0.8(7) . . . . ?
C24 C5 C4 C6 -1.0(8) . . . . ?
C9 C6 C4 C5 1.2(9) . . . . ?
C4 C5 C24 C1 0.3(8) . . . . ?
C6 C9 C1 C24 -0.1(7) . . . . ?
C6 C9 C1 Ge1 -179.6(4) . . . . ?
C5 C24 C1 C9 0.2(7) . . . . ?
C5 C24 C1 Ge1 179.7(4) . . . . ?
C17 Ge1 C1 C9 60.9(4) . . . . ?
C21 Ge1 C1 C9 -166.9(4) . . . . ?
C11 Ge1 C1 C9 -67.3(4) . . . . ?
C17 Ge1 C1 C24 -118.6(4) . . . . ?
C21 Ge1 C1 C24 13.6(4) . . . . ?
C11 Ge1 C1 C24 113.3(4) . . . . ?

loop_
_cod_related_entry_id
_cod_related_entry_database
_cod_related_entry_code
1 ChemSpider 26538627
